data_4503044
loop_
_publ_author_name
'Yu, Qing'
'Zhang, Xiuqing'
'Bian, Hedong'
'Liang, Hong'
'Zhao, Bin'
'Yan, Shiping'
'Liao, Daizheng'

_publ_section_title
;
 pH-Dependent Cu(II) Coordination Polymers with Tetrazole-1-acetic Acid:
 Synthesis, Crystal Structures, EPR and Magnetic Properties
;
_journal_issue 4
_journal_name_full 'Crystal Growth &amp; Design'
_journal_page_first 1140
_journal_paper_doi 10.1021/cg070022y
_journal_volume 8
_journal_year 2008
_chemical_formula_moiety 'C6 H6 Cu N8 O4'
_chemical_formula_sum 'C6 H6 Cu N8 O4'
_chemical_formula_weight 317.73
_chemical_name_systematic
; 
 ? 
;
_space_group_IT_number 14
_symmetry_cell_setting monoclinic
_symmetry_space_group_name_Hall '-P 2ybc'
_symmetry_space_group_name_H-M 'P 1 21/c 1'
_atom_sites_solution_hydrogens geom
_atom_sites_solution_primary direct
_atom_sites_solution_secondary difmap
_audit_creation_method SHELXL-97
_cell_angle_alpha 90.00
_cell_angle_beta 103.665(2)
_cell_angle_gamma 90.00
_cell_formula_units_Z 2
_cell_length_a 4.7999(7)
_cell_length_b 11.7936(16)
_cell_length_c 9.4857(13)
_cell_measurement_reflns_used 747
_cell_measurement_temperature 293(2)
_cell_measurement_theta_max 26.91
_cell_measurement_theta_min 2.80
_cell_volume 521.77(13)
_computing_cell_refinement 'Bruker SMART'
_computing_data_collection 'Bruker SMART'
_computing_data_reduction 'Bruker SAINT'
_computing_molecular_graphics 'Bruker SHELXTL'
_computing_publication_material 'Bruker SHELXTL'
_computing_structure_refinement 'SHELXL-97 (Sheldrick, 1997)'
_computing_structure_solution 'SHELXS-97 (Sheldrick, 1990)'
_diffrn_ambient_temperature 293(2)
_diffrn_measured_fraction_theta_full 0.986
_diffrn_measured_fraction_theta_max 0.986
_diffrn_measurement_device_type 'CCD area detector'
_diffrn_measurement_method 'phi and omega scans'
_diffrn_radiation_monochromator graphite
_diffrn_radiation_source 'fine-focus sealed tube'
_diffrn_radiation_type MoK\a
_diffrn_radiation_wavelength 0.71073
_diffrn_reflns_av_R_equivalents 0.0178
_diffrn_reflns_av_sigmaI/netI 0.0206
_diffrn_reflns_limit_h_max 6
_diffrn_reflns_limit_h_min -5
_diffrn_reflns_limit_k_max 15
_diffrn_reflns_limit_k_min -11
_diffrn_reflns_limit_l_max 12
_diffrn_reflns_limit_l_min -12
_diffrn_reflns_number 3001
_diffrn_reflns_theta_full 27.11
_diffrn_reflns_theta_max 27.11
_diffrn_reflns_theta_min 2.80
_exptl_absorpt_coefficient_mu 2.123
_exptl_absorpt_correction_T_max 0.6801
_exptl_absorpt_correction_T_min 0.4621
_exptl_absorpt_correction_type multi-scan
_exptl_absorpt_process_details 'SADABS (Sheldrick, 1996)'
_exptl_crystal_colour 'dark blue'
_exptl_crystal_density_diffrn 2.022
_exptl_crystal_density_method 'not measured'
_exptl_crystal_description block
_exptl_crystal_F_000 318
_exptl_crystal_size_max 0.41
_exptl_crystal_size_mid 0.30
_exptl_crystal_size_min 0.18
_refine_diff_density_max 0.319
_refine_diff_density_min -0.282
_refine_diff_density_rms 0.067
_refine_ls_extinction_method none
_refine_ls_goodness_of_fit_ref 1.057
_refine_ls_hydrogen_treatment constr
_refine_ls_matrix_type full
_refine_ls_number_parameters 88
_refine_ls_number_reflns 1138
_refine_ls_number_restraints 0
_refine_ls_restrained_S_all 1.057
_refine_ls_R_factor_all 0.0275
_refine_ls_R_factor_gt 0.0230
_refine_ls_shift/su_max 0.000
_refine_ls_shift/su_mean 0.000
_refine_ls_structure_factor_coef Fsqd
_refine_ls_weighting_details 'calc w=1/[\s^2^(Fo^2^)+(0.0370P)^2^+0.3174P] where P=(Fo^2^+2Fc^2^)/3'
_refine_ls_weighting_scheme calc
_refine_ls_wR_factor_gt 0.0641
_refine_ls_wR_factor_ref 0.0673
_reflns_number_gt 998
_reflns_number_total 1138
_reflns_threshold_expression >2sigma(I)
_cod_data_source_file cg070022y-file004.cif
_cod_data_source_block 01253m
_cod_depositor_comments
;
The following automatic conversions were performed:

'_symmetry_cell_setting' value 'Monoclinic' changed to 'monoclinic'
according to /home/saulius/struct/CIF-dictionaries/cif_core.dic
dictionary named 'cif_core.dic' version 2.4.1 from 2010-06-29.

Automatic conversion script
Id: cif_fix_values 1715 2011-07-08 13:25:40Z adriana 
;
_cod_original_sg_symbol_H-M P2(1)/c
_cod_database_code 4503044

loop_
_symmetry_equiv_pos_as_xyz
'x, y, z'
'-x, y+1/2, -z+1/2'
'-x, -y, -z'
'x, -y-1/2, z-1/2'

loop_
_atom_site_label
_atom_site_type_symbol
_atom_site_fract_x
_atom_site_fract_y
_atom_site_fract_z
_atom_site_U_iso_or_equiv
_atom_site_adp_type
_atom_site_occupancy
_atom_site_symmetry_multiplicity
_atom_site_calc_flag
_atom_site_refinement_flags
Cu1 Cu 0.5000 0.5000 0.5000 0.02153(13) Uani 1 2 d S
C1 C 0.1723(4) 0.61250(17) 0.2317(2) 0.0262(4) Uani 1 1 d .
H1 H 0.3128 0.6674 0.2346 0.031 Uiso 1 1 calc R
C2 C -0.1742(5) 0.67491(17) 0.0038(2) 0.0310(4) Uani 1 1 d .
H2A H -0.3101 0.6327 -0.0694 0.037 Uiso 1 1 calc R
H2B H -0.0154 0.6968 -0.0373 0.037 Uiso 1 1 calc R
C3 C -0.3195(4) 0.78135(16) 0.0440(2) 0.0244(4) Uani 1 1 d .
N1 N 0.1780(3) 0.53181(15) 0.32785(18) 0.0251(3) Uani 1 1 d .
N2 N -0.0682(4) 0.47106(16) 0.2828(2) 0.0333(4) Uani 1 1 d .
N3 N -0.2183(4) 0.51337(14) 0.1642(2) 0.0327(4) Uani 1 1 d .
N4 N -0.0681(3) 0.60214(14) 0.13005(17) 0.0255(3) Uani 1 1 d .
O1 O -0.3210(3) 0.86236(11) -0.04406(14) 0.0289(3) Uani 1 1 d .
O2 O -0.4225(4) 0.78232(13) 0.1498(2) 0.0456(4) Uani 1 1 d .

loop_
_atom_site_aniso_label
_atom_site_aniso_U_11
_atom_site_aniso_U_22
_atom_site_aniso_U_33
_atom_site_aniso_U_23
_atom_site_aniso_U_13
_atom_site_aniso_U_12
Cu1 0.02626(19) 0.01578(18) 0.02042(19) 0.00082(11) 0.00128(13) -0.00122(11)
C1 0.0260(9) 0.0235(9) 0.0282(10) 0.0026(8) 0.0044(8) 0.0000(7)
C2 0.0406(11) 0.0260(10) 0.0238(9) 0.0033(8) 0.0024(8) 0.0106(9)
C3 0.0222(8) 0.0200(9) 0.0285(10) -0.0014(7) 0.0009(7) -0.0008(7)
N1 0.0242(8) 0.0214(7) 0.0278(9) 0.0034(7) 0.0027(7) -0.0009(6)
N2 0.0302(9) 0.0274(8) 0.0383(10) 0.0060(8) 0.0001(8) -0.0052(7)
N3 0.0303(9) 0.0259(9) 0.0368(10) 0.0034(7) -0.0023(7) -0.0023(7)
N4 0.0284(8) 0.0199(7) 0.0257(8) 0.0016(6) 0.0016(6) 0.0039(6)
O1 0.0403(8) 0.0206(7) 0.0231(7) 0.0001(5) 0.0021(6) 0.0059(6)
O2 0.0589(11) 0.0287(8) 0.0615(11) 0.0042(8) 0.0392(9) 0.0032(7)

loop_
_atom_type_symbol
_atom_type_description
_atom_type_scat_dispersion_real
_atom_type_scat_dispersion_imag
_atom_type_scat_source
C C 0.0033 0.0016 'International Tables Vol C Tables 4.2.6.8 and 6.1.1.4'
H H 0.0000 0.0000 'International Tables Vol C Tables 4.2.6.8 and 6.1.1.4'
N N 0.0061 0.0033 'International Tables Vol C Tables 4.2.6.8 and 6.1.1.4'
O O 0.0106 0.0060 'International Tables Vol C Tables 4.2.6.8 and 6.1.1.4'
Cu Cu 0.3201 1.2651 'International Tables Vol C Tables 4.2.6.8 and 6.1.1.4'

loop_
_geom_angle_atom_site_label_1
_geom_angle_atom_site_label_2
_geom_angle_atom_site_label_3
_geom_angle
_geom_angle_site_symmetry_1
_geom_angle_site_symmetry_3
O1 Cu1 O1 180.0 2_545 4_676
O1 Cu1 N1 92.11(6) 2_545 .
O1 Cu1 N1 87.89(6) 4_676 .
O1 Cu1 N1 87.89(6) 2_545 3_666
O1 Cu1 N1 92.11(6) 4_676 3_666
N1 Cu1 N1 180.000(1) . 3_666
N1 C1 N4 108.09(17) . .
N1 C1 H1 126.0 . .
N4 C1 H1 126.0 . .
N4 C2 C3 111.66(16) . .
N4 C2 H2A 109.3 . .
C3 C2 H2A 109.3 . .
N4 C2 H2B 109.3 . .
C3 C2 H2B 109.3 . .
H2A C2 H2B 107.9 . .
O2 C3 O1 126.51(18) . .
O2 C3 C2 120.73(17) . .
O1 C3 C2 112.75(17) . .
C1 N1 N2 106.82(16) . .
C1 N1 Cu1 125.98(14) . .
N2 N1 Cu1 127.10(13) . .
N3 N2 N1 109.62(17) . .
N2 N3 N4 106.86(17) . .
C1 N4 N3 108.60(16) . .
C1 N4 C2 128.13(18) . .
N3 N4 C2 123.20(17) . .
C3 O1 Cu1 115.15(13) . 2

loop_
_geom_bond_atom_site_label_1
_geom_bond_atom_site_label_2
_geom_bond_distance
_geom_bond_site_symmetry_2
Cu1 O1 1.9282(13) 2_545
Cu1 O1 1.9282(13) 4_676
Cu1 N1 2.0010(16) .
Cu1 N1 2.0010(16) 3_666
C1 N1 1.314(3) .
C1 N4 1.323(2) .
C1 H1 0.9300 .
C2 N4 1.463(2) .
C2 C3 1.527(3) .
C2 H2A 0.9700 .
C2 H2B 0.9700 .
C3 O2 1.219(2) .
C3 O1 1.268(2) .
N1 N2 1.361(2) .
N2 N3 1.285(3) .
N3 N4 1.353(2) .
O1 Cu1 1.9282(13) 2

loop_
_geom_torsion_atom_site_label_1
_geom_torsion_atom_site_label_2
_geom_torsion_atom_site_label_3
_geom_torsion_atom_site_label_4
_geom_torsion
_geom_torsion_site_symmetry_1
_geom_torsion_site_symmetry_4
N4 C2 C3 O2 -24.6(3) . .
N4 C2 C3 O1 156.30(17) . .
N4 C1 N1 N2 -0.3(2) . .
N4 C1 N1 Cu1 176.30(13) . .
O1 Cu1 N1 C1 -172.32(17) 2_545 .
O1 Cu1 N1 C1 7.68(17) 4_676 .
N1 Cu1 N1 C1 67(100) 3_666 .
O1 Cu1 N1 N2 3.58(18) 2_545 .
O1 Cu1 N1 N2 -176.42(18) 4_676 .
N1 Cu1 N1 N2 -117(100) 3_666 .
C1 N1 N2 N3 -0.2(2) . .
Cu1 N1 N2 N3 -176.76(15) . .
N1 N2 N3 N4 0.6(2) . .
N1 C1 N4 N3 0.7(2) . .
N1 C1 N4 C2 177.48(18) . .
N2 N3 N4 C1 -0.8(2) . .
N2 N3 N4 C2 -177.80(18) . .
C3 C2 N4 C1 -81.0(3) . .
C3 C2 N4 N3 95.4(2) . .
O2 C3 O1 Cu1 1.2(3) . 2
C2 C3 O1 Cu1 -179.81(12) . 2
